data_2020215
loop_
_publ_author_name
'Sato, S.'
'Ishikawa, M.'
'Takabatake, T.'

_publ_section_title
;
 Structures of superconducting palladium selenides, Pd7 Se2 and Pd34 Se11
;
_journal_name_full 'Acta Crystallographica C (39,1983-)'
_journal_page_first 1
_journal_page_last 3
_journal_volume 45
_journal_year 1989
_chemical_formula_sum 'Pd7 Se2'
_space_group_IT_number 14
_symmetry_space_group_name_Hall '-P 2yab'
_symmetry_space_group_name_H-M 'P 1 21/a 1'
_cell_angle_alpha 90
_cell_angle_beta 93.61
_cell_angle_gamma 90
_cell_formula_units_Z 2
_cell_length_a 9.441
_cell_length_b 5.37
_cell_length_c 5.495
_cell_volume 278.034
_citation_journal_id_ASTM ACSCEE
_cod_data_source_file Sato_ACSCEE_1989_1670.cif
_cod_data_source_block Pd7Se2
_cod_original_cell_volume 278.0337
_cod_original_sg_symbol_Hall '-P 2ybc (z,y,-x)'
_cod_database_code 2020215

loop_
_symmetry_equiv_pos_as_xyz
x,y,z
-x+1/2,y+1/2,-z
-x,-y,-z
x-1/2,-y-1/2,z

loop_
_atom_site_label
_atom_site_type_symbol
_atom_site_fract_x
_atom_site_fract_y
_atom_site_fract_z
_atom_site_occupancy
_atom_site_U_iso_or_equiv
Pd3 Pd 0.35143 0.40151 0.03078 1 0.0
Se1 Se 0.12188 0.27175 0.22675 1 0.0
Pd1 Pd 0.5 0.5 0.5 1 0.0
Pd4 Pd 0.2087 0.65724 0.42762 1 0.0
Pd2 Pd 0.42738 0.92084 0.20758 1 0.0
